data_4317426
loop_
_publ_author_name
'Xian-He Bu'
'Wei Chen'
'Miao Du'
'Kumar Biradha'
'Wen-Zhen Wang'
'Ruo-Hua Zhang'

_publ_section_title
;
 Chiral Noninterpenetrated (10,3)-a Net in the Crystal Structure of Ag(I)
 and Bisthioether
;
_journal_name_full 'Inorganic Chemistry'
_journal_page_first 437
_journal_page_last 439
_journal_paper_doi 10.1021/ic0107734
_journal_volume 41
_journal_year 2002
_chemical_formula_sum 'C39 H36 Ag2 Cl2 O8 S6'
_chemical_formula_weight 1104.68
_chemical_name_systematic
;
  ?
;
_space_group_IT_number 212
_symmetry_cell_setting cubic
_symmetry_space_group_name_Hall 'P 4acd 2ab 3'
_symmetry_space_group_name_H-M 'P 43 3 2'
_atom_sites_solution_hydrogens geom
_atom_sites_solution_primary direct
_atom_sites_solution_secondary difmap
_audit_creation_method SHELXL-97
_cell_angle_alpha 90.00
_cell_angle_beta 90.00
_cell_angle_gamma 90.00
_cell_formula_units_Z 4
_cell_length_a 17.350(3)
_cell_length_b 17.350(3)
_cell_length_c 17.350(3)
_cell_measurement_temperature 298(2)
_cell_volume 5222.7(16)
_computing_cell_refinement 'Bruker SMART'
_computing_data_collection 'Bruker SMART'
_computing_data_reduction 'Bruker SHELXTL'
_computing_molecular_graphics 'Bruker SHELXTL'
_computing_publication_material 'Bruker SHELXTL'
_computing_structure_refinement 'SHELXL-97 (Sheldrick, 1997)'
_computing_structure_solution 'SHELXS-97 (Sheldrick, 1990)'
_diffrn_ambient_temperature 298(2)
_diffrn_measured_fraction_theta_full 0.964
_diffrn_measured_fraction_theta_max 0.964
_diffrn_measurement_device_type 'CCD area detector'
_diffrn_measurement_method 'phi and omega scans'
_diffrn_radiation_monochromator graphite
_diffrn_radiation_source 'fine-focus sealed tube'
_diffrn_radiation_type MoK\a
_diffrn_radiation_wavelength 0.71073
_diffrn_reflns_av_R_equivalents 0.0852
_diffrn_reflns_av_sigmaI/netI 0.0400
_diffrn_reflns_limit_h_max 20
_diffrn_reflns_limit_h_min -20
_diffrn_reflns_limit_k_max 20
_diffrn_reflns_limit_k_min -12
_diffrn_reflns_limit_l_max 20
_diffrn_reflns_limit_l_min -20
_diffrn_reflns_number 21325
_diffrn_reflns_theta_full 25.01
_diffrn_reflns_theta_max 25.01
_diffrn_reflns_theta_min 1.66
_exptl_absorpt_coefficient_mu 1.133
_exptl_absorpt_correction_type none
_exptl_crystal_density_diffrn 1.414
_exptl_crystal_density_method 'not measured'
_exptl_crystal_F_000 2232
_exptl_crystal_size_max 0.25
_exptl_crystal_size_mid 0.35
_exptl_crystal_size_min 0.40
_refine_diff_density_max 0.711
_refine_diff_density_min -0.366
_refine_diff_density_rms 0.104
_refine_ls_abs_structure_details 'Flack H D (1983), Acta Cryst. A39, 876-881'
_refine_ls_abs_structure_Flack 0.05(11)
_refine_ls_extinction_coef 0.0048(7)
_refine_ls_extinction_expression Fc^*^=kFc[1+0.001xFc^2^\l^3^/sin(2\q)]^-1/4^
_refine_ls_extinction_method SHELXL
_refine_ls_goodness_of_fit_ref 1.001
_refine_ls_hydrogen_treatment mixed
_refine_ls_matrix_type full
_refine_ls_number_parameters 76
_refine_ls_number_reflns 1518
_refine_ls_number_restraints 0
_refine_ls_restrained_S_all 1.001
_refine_ls_R_factor_all 0.0805
_refine_ls_R_factor_gt 0.0473
_refine_ls_shift/su_max 0.001
_refine_ls_shift/su_mean 0.000
_refine_ls_structure_factor_coef Fsqd
_refine_ls_weighting_details 'calc w=1/[\s^2^(Fo^2^)+(0.0863P)^2^+0.0000P] where P=(Fo^2^+2Fc^2^)/3'
_refine_ls_weighting_scheme calc
_refine_ls_wR_factor_gt 0.1132
_refine_ls_wR_factor_ref 0.1347
_reflns_number_gt 1043
_reflns_number_total 1518
_reflns_threshold_expression >2sigma(I)
_cod_data_source_file ic0107734_1.cif
_cod_data_source_block complex2(yb)
_cod_depositor_comments
;
The following automatic conversions were performed:

'_symmetry_cell_setting' value 'Cubic' changed to 'cubic' according
to the built-in table from CIF Core dictionary named 'cif_core.dic'
version 2.4.1 from 2010-06-29.

Automatic conversion script
Id: cif_fix_values 1646 2011-03-28 12:23:43Z adriana 
;
_cod_original_cell_volume 5222.6(14)
_cod_database_code 4317426

loop_
_symmetry_equiv_pos_as_xyz
'x, y, z'
'-x+1/2, -y, z+1/2'
'-x, y+1/2, -z+1/2'
'x+1/2, -y+1/2, -z'
'z, x, y'
'z+1/2, -x+1/2, -y'
'-z+1/2, -x, y+1/2'
'-z, x+1/2, -y+1/2'
'y, z, x'
'-y, z+1/2, -x+1/2'
'y+1/2, -z+1/2, -x'
'-y+1/2, -z, x+1/2'
'y+1/4, x+3/4, -z+3/4'
'-y+1/4, -x+1/4, -z+1/4'
'y+3/4, -x+3/4, z+1/4'
'-y+3/4, x+1/4, z+3/4'
'x+1/4, z+3/4, -y+3/4'
'-x+3/4, z+1/4, y+3/4'
'-x+1/4, -z+1/4, -y+1/4'
'x+3/4, -z+3/4, y+1/4'
'z+1/4, y+3/4, -x+3/4'
'z+3/4, -y+3/4, x+1/4'
'-z+3/4, y+1/4, x+3/4'
'-z+1/4, -y+1/4, -x+1/4'

loop_
_atom_site_label
_atom_site_type_symbol
_atom_site_fract_x
_atom_site_fract_y
_atom_site_fract_z
_atom_site_U_iso_or_equiv
_atom_site_adp_type
_atom_site_occupancy
_atom_site_symmetry_multiplicity
_atom_site_calc_flag
_atom_site_refinement_flags
_atom_site_disorder_assembly
_atom_site_disorder_group
Ag1 Ag 0.77358(3) 0.22642(3) 0.72642(3) 0.0638(4) Uani 1 3 d S . .
C2 C 0.6320(4) 0.1079(3) 0.7798(3) 0.077(2) Uani 1 1 d G . .
C3 C 0.6796(4) 0.0435(4) 0.7792(5) 0.117(4) Uani 1 1 d G . .
H3A H 0.7146 0.0364 0.7392 0.140 Uiso 1 1 calc R . .
C4 C 0.6749(6) -0.0103(4) 0.8383(6) 0.202(10) Uani 1 1 d G . .
H4A H 0.7068 -0.0534 0.8380 0.242 Uiso 1 1 calc R . .
C5 C 0.6226(7) 0.0002(7) 0.8981(5) 0.227(14) Uani 1 1 d G . .
C6 C 0.5749(6) 0.0646(8) 0.8986(4) 0.258(16) Uani 1 1 d G . .
H6A H 0.5399 0.0717 0.9386 0.310 Uiso 1 1 calc R . .
C7 C 0.5796(4) 0.1185(5) 0.8395(4) 0.147(5) Uani 1 1 d G . .
H7A H 0.5477 0.1615 0.8398 0.177 Uiso 1 1 calc R . .
Cl1 Cl 0.88052(13) 0.11948(13) 0.61948(13) 0.1039(14) Uani 1 3 d S . .
O1 O 0.9253(4) 0.0747(4) 0.5747(4) 0.115(4) Uani 1 3 d S . .
O2 O 0.8594(12) 0.0809(11) 0.6880(7) 0.291(11) Uani 1 1 d . . .
S1 S 0.63529(10) 0.17992(10) 0.70924(10) 0.0621(5) Uani 1 1 d . . .
C1 C 0.6286(4) 0.1250 0.6214(4) 0.067(2) Uani 1 2 d S . .
H1A H 0.6717 0.0904 0.6162 0.080 Uiso 1 1 d R . .

loop_
_atom_site_aniso_label
_atom_site_aniso_U_11
_atom_site_aniso_U_22
_atom_site_aniso_U_33
_atom_site_aniso_U_23
_atom_site_aniso_U_13
_atom_site_aniso_U_12
Ag1 0.0638(4) 0.0638(4) 0.0638(4) 0.0078(3) -0.0078(3) -0.0078(3)
C2 0.074(5) 0.097(6) 0.061(4) 0.001(4) -0.011(4) -0.037(5)
C3 0.108(7) 0.108(7) 0.134(8) 0.050(7) -0.037(7) -0.020(6)
C4 0.204(15) 0.191(15) 0.211(18) 0.142(14) -0.118(14) -0.094(13)
C5 0.36(3) 0.21(2) 0.108(12) 0.065(12) -0.087(16) -0.16(2)
C6 0.37(4) 0.30(3) 0.107(12) 0.000(15) 0.082(16) -0.20(3)
C7 0.180(13) 0.158(11) 0.105(8) -0.021(8) 0.049(8) -0.074(10)
Cl1 0.1039(14) 0.1039(14) 0.1039(14) -0.0217(13) 0.0217(13) 0.0217(13)
O1 0.115(4) 0.115(4) 0.115(4) -0.023(4) 0.023(4) 0.023(4)
O2 0.36(2) 0.40(2) 0.115(8) -0.010(11) 0.070(11) -0.15(2)
S1 0.0559(10) 0.0666(11) 0.0640(11) -0.0074(9) -0.0058(8) -0.0055(8)
C1 0.059(3) 0.083(7) 0.059(3) -0.013(3) 0.000(5) -0.013(3)

loop_
_atom_type_symbol
_atom_type_description
_atom_type_scat_dispersion_real
_atom_type_scat_dispersion_imag
_atom_type_scat_source
C C 0.0033 0.0016 'International Tables Vol C Tables 4.2.6.8 and 6.1.1.4'
H H 0.0000 0.0000 'International Tables Vol C Tables 4.2.6.8 and 6.1.1.4'
O O 0.0106 0.0060 'International Tables Vol C Tables 4.2.6.8 and 6.1.1.4'
S S 0.1246 0.1234 'International Tables Vol C Tables 4.2.6.8 and 6.1.1.4'
Cl Cl 0.1484 0.1585 'International Tables Vol C Tables 4.2.6.8 and 6.1.1.4'
Ag Ag -0.8971 1.1015 'International Tables Vol C Tables 4.2.6.8 and 6.1.1.4'

loop_
_geom_angle_atom_site_label_1
_geom_angle_atom_site_label_2
_geom_angle_atom_site_label_3
_geom_angle
_geom_angle_site_symmetry_1
_geom_angle_site_symmetry_3
_geom_angle_publ_flag
S1 Ag1 S1 111.78(4) 7_665 . ?
S1 Ag1 S1 111.78(4) 7_665 10_646 ?
S1 Ag1 S1 111.78(4) . 10_646 ?
C3 C2 C7 120.0 . . ?
C3 C2 S1 123.3(4) . . ?
C7 C2 S1 116.7(4) . . ?
C4 C3 C2 120.0 . . ?
C3 C4 C5 120.0 . . ?
C6 C5 C4 120.0 . . ?
C5 C6 C7 120.0 . . ?
C6 C7 C2 120.0 . . ?
O1 Cl1 O2 111.2(9) . 7_665 ?
O1 Cl1 O2 111.2(9) . 10_646 ?
O2 Cl1 O2 107.7(10) 7_665 10_646 ?
O1 Cl1 O2 111.2(9) . . ?
O2 Cl1 O2 107.7(10) 7_665 . ?
O2 Cl1 O2 107.7(10) 10_646 . ?
C2 S1 C1 102.2(3) . . ?
C2 S1 Ag1 100.1(2) . . ?
C1 S1 Ag1 109.1(3) . . ?
S1 C1 S1 112.9(6) . 24_656 ?

loop_
_geom_bond_atom_site_label_1
_geom_bond_atom_site_label_2
_geom_bond_distance
_geom_bond_site_symmetry_2
_geom_bond_publ_flag
Ag1 S1 2.5487(18) 7_665 ?
Ag1 S1 2.5487(18) . ?
Ag1 S1 2.5487(18) 10_646 ?
C2 C3 1.3900 . ?
C2 C7 1.3900 . ?
C2 S1 1.750(6) . ?
C3 C4 1.3900 . ?
C4 C5 1.3900 . ?
C5 C6 1.3900 . ?
C6 C7 1.3900 . ?
Cl1 O1 1.346(11) . ?
Cl1 O2 1.413(12) 7_665 ?
Cl1 O2 1.413(12) 10_646 ?
Cl1 O2 1.413(12) . ?
S1 C1 1.801(6) . ?
C1 S1 1.801(6) 24_656 ?
